data_4334999
loop_
_publ_author_name
'Hayato Ikeda'
'Akitaka Ito'
'Eri Sakuda'
'Noboru Kitamura'
'Tsutomu Takayama'
'Tsutomu Sekine'
'Atsushi Shinohara'
'Takashi Yoshimura'

_publ_section_title
;
 Excited-State Characteristics of Tetracyanidonitridorhenium(V) and
 -technetium(V) Complexes with N-Heteroaromatic Ligands
;
_journal_name_full 'Inorganic Chemistry'
_journal_page_first 6319
_journal_page_last 6327
_journal_paper_doi 10.1021/ic302463v
_journal_volume 52
_journal_year 2013
_chemical_formula_moiety 'C57.50 H47 Cl3 N7 P2 Re'
_chemical_formula_sum 'C57.5 H47 Cl3 N7 P2 Re'
_chemical_formula_weight 1190.56
_space_group_IT_number 2
_symmetry_cell_setting triclinic
_symmetry_Int_Tables_number 2
_symmetry_space_group_name_Hall '-P 1'
_symmetry_space_group_name_H-M 'P -1'
_atom_sites_solution_hydrogens geom
_atom_sites_solution_primary direct
_atom_sites_solution_secondary difmap
_cell_angle_alpha 80.4592(5)
_cell_angle_beta 85.2153(5)
_cell_angle_gamma 82.1026(5)
_cell_formula_units_Z 4
_cell_length_a 12.6241(2)
_cell_length_b 12.7121(2)
_cell_length_c 33.8633(5)
_cell_measurement_reflns_used 42188
_cell_measurement_temperature 170
_cell_measurement_theta_max 27.46
_cell_measurement_theta_min 3.02
_cell_volume 5298.11(14)
_computing_cell_refinement 'RAPID AUTO'
_computing_data_collection 'RAPID AUTO (Rigaku, ????)'
_computing_data_reduction 'RAPID AUTO'
_computing_molecular_graphics 'CrystalStructure 4.0'
_computing_publication_material 'CrystalStructure 4.0 (Rigaku, 2010)'
_computing_structure_refinement 'SHELXL97 (Sheldrick, 2008)'
_computing_structure_solution 'DIRDIF99-PATTY (Gould, et al., 1999)'
_diffrn_ambient_temperature 170
_diffrn_detector_area_resol_mean 10.000
_diffrn_measured_fraction_theta_full 0.995
_diffrn_measured_fraction_theta_max 0.995
_diffrn_measurement_device_type 'Rigaku R-AXIS RAPID'
_diffrn_measurement_method \w
_diffrn_radiation_type 'Mo K\a'
_diffrn_radiation_wavelength 0.71075
_diffrn_reflns_av_R_equivalents 0.0440
_diffrn_reflns_limit_h_max 16
_diffrn_reflns_limit_h_min -16
_diffrn_reflns_limit_k_max 16
_diffrn_reflns_limit_k_min -16
_diffrn_reflns_limit_l_max 43
_diffrn_reflns_limit_l_min -43
_diffrn_reflns_number 53458
_diffrn_reflns_theta_full 27.46
_diffrn_reflns_theta_max 27.46
_diffrn_standards_number 0
_exptl_absorpt_coefficient_mu 2.551
_exptl_absorpt_correction_T_max 0.682
_exptl_absorpt_correction_T_min 0.584
_exptl_absorpt_correction_type refdelf
_exptl_absorpt_process_details '(Walker & Stuart, 1983)'
_exptl_crystal_colour yellow
_exptl_crystal_density_diffrn 1.492
_exptl_crystal_description block
_exptl_crystal_F_000 2388.00
_exptl_crystal_size_max 0.150
_exptl_crystal_size_mid 0.150
_exptl_crystal_size_min 0.150
_refine_diff_density_max 1.200
_refine_diff_density_min -0.820
_refine_ls_extinction_method none
_refine_ls_goodness_of_fit_ref 1.091
_refine_ls_hydrogen_treatment constr
_refine_ls_number_parameters 1270
_refine_ls_number_reflns 24168
_refine_ls_number_restraints 0
_refine_ls_R_factor_gt 0.0307
_refine_ls_shift/su_max 0.003
_refine_ls_structure_factor_coef Fsqd
_refine_ls_weighting_details 'w = 1/[\s^2^(Fo^2^)+(0.0291P)^2^+1.6608P] where P=(Fo^2^+2Fc^2^)/3'
_refine_ls_weighting_scheme calc
_refine_ls_wR_factor_ref 0.0774
_reflns_number_gt 20305
_reflns_number_total 24168
_reflns_threshold_expression F^2^>2.0\s(F^2^)
_cod_data_source_file ic302463v_si_002_08.cif
_cod_data_source_block (PPh4)2[ReN(CN)4(pz)]
_cod_original_cell_volume 5298.11(15)
_cod_original_formula_sum 'C57.50 H47 Cl3 N7 P2 Re'
_cod_database_code 4334999

loop_
_symmetry_equiv_pos_site_id
_symmetry_equiv_pos_as_xyz
1 +X,+Y,+Z
2 -X,-Y,-Z

loop_
_atom_site_label
_atom_site_type_symbol
_atom_site_fract_x
_atom_site_fract_y
_atom_site_fract_z
_atom_site_U_iso_or_equiv
_atom_site_adp_type
_atom_site_occupancy
_atom_site_symmetry_multiplicity
_atom_site_calc_flag
_atom_site_refinement_flags
Re1 Re 0.033024(9) -0.553961(8) 0.358311(3) 0.02115(4) Uani 1.0 2 d .
Re2 Re 0.606384(9) 0.919303(8) 0.140522(3) 0.02399(4) Uani 1.0 2 d .
Cl1 Cl -0.37237(12) 0.28295(14) 0.14024(5) 0.0986(6) Uani 1.0 2 d .
Cl2 Cl -0.26654(14) 0.31411(12) 0.06123(4) 0.0936(5) Uani 1.0 2 d .
Cl3 Cl 0.49215(13) 0.54780(9) 0.27391(4) 0.0876(5) Uani 1.0 2 d .
Cl4 Cl 0.50162(9) 0.49183(8) 0.19347(4) 0.0633(3) Uani 1.0 2 d .
Cl5 Cl 0.65297(13) 0.28976(13) 0.43332(4) 0.0926(5) Uani 1.0 2 d .
Cl6 Cl 0.67083(14) 0.41175(12) 0.35358(5) 0.0976(5) Uani 1.0 2 d .
P1 P 0.14523(6) 0.63339(5) 0.09924(2) 0.02056(14) Uani 1.0 2 d .
P2 P 0.05491(6) 0.15377(6) 0.16125(2) 0.02441(16) Uani 1.0 2 d .
P3 P 0.33103(6) -0.12847(5) 0.40268(2) 0.02120(15) Uani 1.0 2 d .
P4 P 0.78680(6) -0.00220(6) 0.33641(2) 0.02275(15) Uani 1.0 2 d .
N1 N -0.0507(2) -0.5647(2) 0.32417(8) 0.0313(6) Uani 1.0 2 d .
N2 N 0.2549(3) -0.6671(3) 0.31852(9) 0.0436(8) Uani 1.0 2 d .
N3 N 0.1072(3) -0.3196(2) 0.32117(8) 0.0378(7) Uani 1.0 2 d .
N4 N -0.1333(2) -0.4395(3) 0.42178(8) 0.0360(7) Uani 1.0 2 d .
N5 N 0.0131(3) -0.7813(2) 0.41805(9) 0.0399(7) Uani 1.0 2 d .
N6 N 0.16116(19) -0.53420(18) 0.40923(7) 0.0252(5) Uani 1.0 2 d .
N7 N 0.3010(3) -0.5039(3) 0.46496(9) 0.0461(8) Uani 1.0 2 d .
N8 N 0.6288(3) 0.9920(2) 0.17480(8) 0.0363(7) Uani 1.0 2 d .
N9 N 0.7369(3) 0.6881(2) 0.17611(9) 0.0407(7) Uani 1.0 2 d .
N10 N 0.3866(3) 0.8269(3) 0.18017(8) 0.0358(7) Uani 1.0 2 d .
N11 N 0.4651(3) 1.1015(2) 0.07975(8) 0.0344(7) Uani 1.0 2 d .
N12 N 0.8096(3) 0.9551(3) 0.07579(9) 0.0419(7) Uani 1.0 2 d .
N13 N 0.56583(19) 0.80997(18) 0.08867(7) 0.0238(5) Uani 1.0 2 d .
N14 N 0.5091(3) 0.6918(3) 0.03278(9) 0.0428(8) Uani 1.0 2 d .
C1 C 0.1762(3) -0.6270(3) 0.33230(9) 0.0276(7) Uani 1.0 2 d .
C2 C 0.0799(3) -0.4012(3) 0.33400(9) 0.0261(6) Uani 1.0 2 d .
C3 C -0.0753(3) -0.4794(3) 0.39903(9) 0.0245(6) Uani 1.0 2 d .
C4 C 0.0205(3) -0.7009(3) 0.39693(9) 0.0266(7) Uani 1.0 2 d .
C5 C 0.1332(3) -0.5452(3) 0.44833(9) 0.0314(7) Uani 1.0 2 d .
C6 C 0.2031(3) -0.5305(3) 0.47601(10) 0.0423(9) Uani 1.0 2 d .
C7 C 0.3281(3) -0.4931(3) 0.42585(11) 0.0385(8) Uani 1.0 2 d .
C8 C 0.2591(3) -0.5078(3) 0.39788(10) 0.0306(7) Uani 1.0 2 d .
C9 C 0.6917(3) 0.7703(3) 0.16376(9) 0.0275(7) Uani 1.0 2 d .
C10 C 0.4639(3) 0.8614(3) 0.16665(9) 0.0266(7) Uani 1.0 2 d .
C11 C 0.7387(3) 0.9439(3) 0.09954(10) 0.0301(7) Uani 1.0 2 d .
C12 C 0.5139(3) 1.0380(3) 0.10193(9) 0.0251(6) Uani 1.0 2 d .
C13 C 0.5404(3) 0.7101(3) 0.09925(9) 0.0299(7) Uani 1.0 2 d .
C14 C 0.5130(3) 0.6526(3) 0.07155(11) 0.0385(8) Uani 1.0 2 d .
C15 C 0.5348(3) 0.7915(3) 0.02214(10) 0.0372(8) Uani 1.0 2 d .
C16 C 0.5619(3) 0.8500(3) 0.04984(9) 0.0308(7) Uani 1.0 2 d .
C17 C 0.0229(3) 0.6192(3) 0.07823(9) 0.0243(6) Uani 1.0 2 d .
C18 C 0.0147(3) 0.5306(3) 0.06007(9) 0.0297(7) Uani 1.0 2 d .
C19 C -0.0825(3) 0.5182(3) 0.04611(10) 0.0350(8) Uani 1.0 2 d .
C20 C -0.1712(3) 0.5929(3) 0.05099(10) 0.0377(8) Uani 1.0 2 d .
C21 C -0.1635(3) 0.6806(3) 0.06854(10) 0.0358(8) Uani 1.0 2 d .
C22 C -0.0663(3) 0.6959(3) 0.08225(9) 0.0282(7) Uani 1.0 2 d .
C23 C 0.1823(3) 0.7649(2) 0.08023(9) 0.0237(6) Uani 1.0 2 d .
C24 C 0.1692(3) 0.8068(3) 0.04004(9) 0.0281(7) Uani 1.0 2 d .
C25 C 0.2140(3) 0.8981(3) 0.02292(10) 0.0348(8) Uani 1.0 2 d .
C26 C 0.2720(3) 0.9480(3) 0.04585(11) 0.0358(8) Uani 1.0 2 d .
C27 C 0.2832(3) 0.9083(3) 0.08597(11) 0.0350(8) Uani 1.0 2 d .
C28 C 0.2390(3) 0.8162(3) 0.10352(9) 0.0288(7) Uani 1.0 2 d .
C29 C 0.1297(3) 0.6062(3) 0.15288(9) 0.0247(6) Uani 1.0 2 d .
C30 C 0.2194(3) 0.5963(3) 0.17533(9) 0.0324(7) Uani 1.0 2 d .
C31 C 0.2096(3) 0.5673(3) 0.21661(10) 0.0369(8) Uani 1.0 2 d .
C32 C 0.1120(4) 0.5461(3) 0.23546(10) 0.0395(9) Uani 1.0 2 d .
C33 C 0.0224(3) 0.5567(3) 0.21306(10) 0.0383(8) Uani 1.0 2 d .
C34 C 0.0312(3) 0.5867(3) 0.17203(9) 0.0309(7) Uani 1.0 2 d .
C35 C 0.2489(3) 0.5354(2) 0.08243(9) 0.0227(6) Uani 1.0 2 d .
C36 C 0.2842(3) 0.4413(3) 0.10762(9) 0.0296(7) Uani 1.0 2 d .
C37 C 0.3629(3) 0.3665(3) 0.09332(10) 0.0341(8) Uani 1.0 2 d .
C38 C 0.4034(3) 0.3846(3) 0.05394(10) 0.0302(7) Uani 1.0 2 d .
C39 C 0.3680(3) 0.4780(3) 0.02855(9) 0.0296(7) Uani 1.0 2 d .
C40 C 0.2915(3) 0.5538(3) 0.04292(9) 0.0268(7) Uani 1.0 2 d .
C41 C 0.0690(3) 0.1542(3) 0.10805(9) 0.0280(7) Uani 1.0 2 d .
C42 C 0.0069(3) 0.0933(3) 0.09049(10) 0.0318(7) Uani 1.0 2 d .
C43 C 0.0142(3) 0.0985(3) 0.04931(10) 0.0376(8) Uani 1.0 2 d .
C44 C 0.0809(3) 0.1633(3) 0.02541(10) 0.0410(9) Uani 1.0 2 d .
C45 C 0.1420(3) 0.2245(3) 0.04272(10) 0.0413(9) Uani 1.0 2 d .
C46 C 0.1364(3) 0.2197(3) 0.08385(10) 0.0375(8) Uani 1.0 2 d .
C47 C 0.0219(3) 0.0250(3) 0.18621(9) 0.0271(7) Uani 1.0 2 d .
C48 C 0.1019(3) -0.0558(3) 0.20032(10) 0.0347(8) Uani 1.0 2 d .
C49 C 0.0736(4) -0.1555(3) 0.21843(11) 0.0455(9) Uani 1.0 2 d .
C50 C -0.0329(4) -0.1727(3) 0.22195(11) 0.0455(9) Uani 1.0 2 d .
C51 C -0.1119(3) -0.0933(3) 0.20724(10) 0.0413(9) Uani 1.0 2 d .
C52 C -0.0844(3) 0.0062(3) 0.18954(10) 0.0346(8) Uani 1.0 2 d .
C53 C 0.1770(3) 0.1846(3) 0.17793(9) 0.0241(6) Uani 1.0 2 d .
C54 C 0.1751(3) 0.2613(3) 0.20293(9) 0.0275(7) Uani 1.0 2 d .
C55 C 0.2700(3) 0.2816(3) 0.21660(9) 0.0301(7) Uani 1.0 2 d .
C56 C 0.3659(3) 0.2266(3) 0.20484(9) 0.0307(7) Uani 1.0 2 d .
C57 C 0.3695(3) 0.1510(3) 0.17945(10) 0.0325(7) Uani 1.0 2 d .
C58 C 0.2753(3) 0.1291(3) 0.16614(9) 0.0291(7) Uani 1.0 2 d .
C59 C -0.0507(3) 0.2553(3) 0.17313(9) 0.0273(7) Uani 1.0 2 d .
C60 C -0.0882(3) 0.2541(3) 0.21294(10) 0.0335(7) Uani 1.0 2 d .
C61 C -0.1597(3) 0.3390(3) 0.22381(12) 0.0393(8) Uani 1.0 2 d .
C62 C -0.1952(3) 0.4237(3) 0.19458(12) 0.0409(9) Uani 1.0 2 d .
C63 C -0.1603(3) 0.4234(3) 0.15520(12) 0.0416(9) Uani 1.0 2 d .
C64 C -0.0875(3) 0.3401(3) 0.14396(11) 0.0347(8) Uani 1.0 2 d .
C65 C 0.3450(3) -0.1059(3) 0.34891(9) 0.0245(6) Uani 1.0 2 d .
C66 C 0.3376(3) -0.1888(3) 0.32697(9) 0.0308(7) Uani 1.0 2 d .
C67 C 0.3568(3) -0.1717(3) 0.28564(10) 0.0371(8) Uani 1.0 2 d .
C68 C 0.3841(3) -0.0732(3) 0.26617(10) 0.0394(8) Uani 1.0 2 d .
C69 C 0.3930(3) 0.0075(3) 0.28774(10) 0.0361(8) Uani 1.0 2 d .
C70 C 0.3728(3) -0.0078(3) 0.32894(9) 0.0293(7) Uani 1.0 2 d .
C71 C 0.2037(3) -0.1677(2) 0.42270(9) 0.0238(6) Uani 1.0 2 d .
C72 C 0.1748(3) -0.1637(3) 0.46335(9) 0.0300(7) Uani 1.0 2 d .
C73 C 0.0849(3) -0.2073(3) 0.48137(10) 0.0359(8) Uani 1.0 2 d .
C74 C 0.0229(3) -0.2541(3) 0.45862(11) 0.0376(8) Uani 1.0 2 d .
C75 C 0.0494(3) -0.2549(3) 0.41831(11) 0.0354(8) Uani 1.0 2 d .
C76 C 0.1398(3) -0.2126(3) 0.39993(9) 0.0292(7) Uani 1.0 2 d .
C77 C 0.3501(3) -0.0078(3) 0.42085(8) 0.0235(6) Uani 1.0 2 d .
C78 C 0.4415(3) -0.0014(3) 0.43982(9) 0.0273(7) Uani 1.0 2 d .
C79 C 0.4571(3) 0.0948(3) 0.45149(10) 0.0352(8) Uani 1.0 2 d .
C80 C 0.3823(3) 0.1845(3) 0.44367(10) 0.0376(8) Uani 1.0 2 d .
C81 C 0.2903(3) 0.1778(3) 0.42525(10) 0.0360(8) Uani 1.0 2 d .
C82 C 0.2725(3) 0.0827(3) 0.41413(9) 0.0289(7) Uani 1.0 2 d .
C83 C 0.4358(3) -0.2337(2) 0.41972(9) 0.0226(6) Uani 1.0 2 d .
C84 C 0.4310(3) -0.2836(3) 0.45940(9) 0.0292(7) Uani 1.0 2 d .
C85 C 0.5140(3) -0.3617(3) 0.47293(10) 0.0319(7) Uani 1.0 2 d .
C86 C 0.5995(3) -0.3907(3) 0.44712(10) 0.0324(7) Uani 1.0 2 d .
C87 C 0.6036(3) -0.3413(3) 0.40750(10) 0.0338(7) Uani 1.0 2 d .
C88 C 0.5221(3) -0.2624(3) 0.39358(9) 0.0288(7) Uani 1.0 2 d .
C89 C 0.9123(3) 0.0410(3) 0.31637(8) 0.0236(6) Uani 1.0 2 d .
C90 C 0.9974(3) -0.0331(3) 0.30627(9) 0.0289(7) Uani 1.0 2 d .
C91 C 1.0979(3) 0.0001(3) 0.29604(10) 0.0356(8) Uani 1.0 2 d .
C92 C 1.1125(3) 0.1065(3) 0.29617(10) 0.0351(8) Uani 1.0 2 d .
C93 C 1.0284(3) 0.1797(3) 0.30612(9) 0.0330(7) Uani 1.0 2 d .
C94 C 0.9279(3) 0.1479(3) 0.31625(9) 0.0281(7) Uani 1.0 2 d .
C95 C 0.6824(3) 0.1045(3) 0.32253(9) 0.0262(7) Uani 1.0 2 d .
C96 C 0.6828(3) 0.1559(3) 0.28250(10) 0.0308(7) Uani 1.0 2 d .
C97 C 0.5986(3) 0.2343(3) 0.27024(11) 0.0352(8) Uani 1.0 2 d .
C98 C 0.5148(3) 0.2599(3) 0.29746(11) 0.0367(8) Uani 1.0 2 d .
C99 C 0.5148(3) 0.2102(3) 0.33651(11) 0.0375(8) Uani 1.0 2 d .
C100 C 0.5986(3) 0.1326(3) 0.34970(10) 0.0300(7) Uani 1.0 2 d .
C101 C 0.7928(3) -0.0303(3) 0.38997(9) 0.0254(6) Uani 1.0 2 d .
C102 C 0.7336(3) -0.1058(3) 0.41269(10) 0.0353(8) Uani 1.0 2 d .
C103 C 0.7365(3) -0.1256(3) 0.45396(11) 0.0426(9) Uani 1.0 2 d .
C104 C 0.8002(4) -0.0713(3) 0.47287(11) 0.0455(9) Uani 1.0 2 d .
C105 C 0.8604(3) 0.0034(3) 0.45038(10) 0.0412(9) Uani 1.0 2 d .
C106 C 0.8577(3) 0.0234(3) 0.40924(10) 0.0327(7) Uani 1.0 2 d .
C107 C 0.7605(3) -0.1197(3) 0.31786(9) 0.0241(6) Uani 1.0 2 d .
C108 C 0.8183(3) -0.2193(3) 0.33024(10) 0.0326(7) Uani 1.0 2 d .
C109 C 0.8013(3) -0.3086(3) 0.31443(10) 0.0363(8) Uani 1.0 2 d .
C110 C 0.7268(3) -0.2989(3) 0.28576(10) 0.0361(8) Uani 1.0 2 d .
C111 C 0.6683(3) -0.2009(3) 0.27333(11) 0.0367(8) Uani 1.0 2 d .
C112 C 0.6844(3) -0.1111(3) 0.28940(9) 0.0292(7) Uani 1.0 2 d .
C113 C -0.3111(4) 0.2240(3) 0.10088(14) 0.0595(12) Uani 1.0 2 d .
C114 C 0.5124(4) 0.5919(3) 0.22275(14) 0.0592(12) Uani 1.0 2 d .
C115 C 0.7362(4) 0.3512(4) 0.39571(14) 0.0627(12) Uani 1.0 2 d .
H1 H 0.0639 -0.5635 0.4575 0.0376 Uiso 1.0 2 calc R
H2 H 0.1803 -0.5397 0.5037 0.0508 Uiso 1.0 2 calc R
H3 H 0.3973 -0.4746 0.4167 0.0462 Uiso 1.0 2 calc R
H4 H 0.2821 -0.4990 0.3702 0.0368 Uiso 1.0 2 calc R
H5 H 0.5412 0.6781 0.1267 0.0358 Uiso 1.0 2 calc R
H6 H 0.4962 0.5817 0.0805 0.0462 Uiso 1.0 2 calc R
H7 H 0.5344 0.8231 -0.0053 0.0446 Uiso 1.0 2 calc R
H8 H 0.5782 0.9212 0.0409 0.0369 Uiso 1.0 2 calc R
H9 H 0.0754 0.4786 0.0572 0.0356 Uiso 1.0 2 calc R
H10 H -0.0880 0.4584 0.0332 0.0420 Uiso 1.0 2 calc R
H11 H -0.2380 0.5831 0.0421 0.0452 Uiso 1.0 2 calc R
H12 H -0.2249 0.7317 0.0715 0.0430 Uiso 1.0 2 calc R
H13 H -0.0609 0.7574 0.0941 0.0338 Uiso 1.0 2 calc R
H14 H 0.1294 0.7726 0.0244 0.0337 Uiso 1.0 2 calc R
H15 H 0.2052 0.9267 -0.0045 0.0418 Uiso 1.0 2 calc R
H16 H 0.3041 1.0099 0.0339 0.0429 Uiso 1.0 2 calc R
H17 H 0.3214 0.9440 0.1016 0.0420 Uiso 1.0 2 calc R
H18 H 0.2472 0.7884 0.1311 0.0345 Uiso 1.0 2 calc R
H19 H 0.2870 0.6095 0.1623 0.0389 Uiso 1.0 2 calc R
H20 H 0.2702 0.5620 0.2320 0.0443 Uiso 1.0 2 calc R
H21 H 0.1059 0.5243 0.2637 0.0474 Uiso 1.0 2 calc R
H22 H -0.0451 0.5432 0.2261 0.0460 Uiso 1.0 2 calc R
H23 H -0.0301 0.5939 0.1569 0.0370 Uiso 1.0 2 calc R
H24 H 0.2547 0.4281 0.1345 0.0355 Uiso 1.0 2 calc R
H25 H 0.3887 0.3031 0.1106 0.0410 Uiso 1.0 2 calc R
H26 H 0.4561 0.3326 0.0441 0.0362 Uiso 1.0 2 calc R
H27 H 0.3960 0.4898 0.0015 0.0355 Uiso 1.0 2 calc R
H28 H 0.2681 0.6185 0.0258 0.0321 Uiso 1.0 2 calc R
H29 H -0.0397 0.0489 0.1068 0.0381 Uiso 1.0 2 calc R
H30 H -0.0273 0.0568 0.0373 0.0451 Uiso 1.0 2 calc R
H31 H 0.0851 0.1662 -0.0029 0.0492 Uiso 1.0 2 calc R
H32 H 0.1875 0.2696 0.0262 0.0496 Uiso 1.0 2 calc R
H33 H 0.1786 0.2610 0.0957 0.0450 Uiso 1.0 2 calc R
H34 H 0.1748 -0.0431 0.1976 0.0416 Uiso 1.0 2 calc R
H35 H 0.1272 -0.2115 0.2283 0.0546 Uiso 1.0 2 calc R
H36 H -0.0519 -0.2405 0.2347 0.0547 Uiso 1.0 2 calc R
H37 H -0.1844 -0.1068 0.2092 0.0495 Uiso 1.0 2 calc R
H38 H -0.1384 0.0617 0.1797 0.0416 Uiso 1.0 2 calc R
H39 H 0.1088 0.2999 0.2107 0.0330 Uiso 1.0 2 calc R
H40 H 0.2687 0.3332 0.2340 0.0361 Uiso 1.0 2 calc R
H41 H 0.4305 0.2406 0.2143 0.0368 Uiso 1.0 2 calc R
H42 H 0.4364 0.1143 0.1712 0.0390 Uiso 1.0 2 calc R
H43 H 0.2773 0.0766 0.1490 0.0350 Uiso 1.0 2 calc R
H44 H -0.0648 0.1952 0.2327 0.0402 Uiso 1.0 2 calc R
H45 H -0.1843 0.3391 0.2511 0.0471 Uiso 1.0 2 calc R
H46 H -0.2438 0.4822 0.2019 0.0490 Uiso 1.0 2 calc R
H47 H -0.1864 0.4809 0.1354 0.0500 Uiso 1.0 2 calc R
H48 H -0.0628 0.3409 0.1166 0.0416 Uiso 1.0 2 calc R
H49 H 0.3195 -0.2563 0.3404 0.0369 Uiso 1.0 2 calc R
H50 H 0.3513 -0.2274 0.2706 0.0445 Uiso 1.0 2 calc R
H51 H 0.3968 -0.0616 0.2378 0.0473 Uiso 1.0 2 calc R
H52 H 0.4130 0.0742 0.2743 0.0433 Uiso 1.0 2 calc R
H53 H 0.3780 0.0486 0.3436 0.0352 Uiso 1.0 2 calc R
H54 H 0.2170 -0.1310 0.4786 0.0360 Uiso 1.0 2 calc R
H55 H 0.0657 -0.2053 0.5090 0.0431 Uiso 1.0 2 calc R
H56 H -0.0380 -0.2856 0.4709 0.0451 Uiso 1.0 2 calc R
H57 H 0.0051 -0.2848 0.4029 0.0424 Uiso 1.0 2 calc R
H58 H 0.1580 -0.2141 0.3722 0.0351 Uiso 1.0 2 calc R
H59 H 0.4935 -0.0627 0.4449 0.0328 Uiso 1.0 2 calc R
H60 H 0.5193 0.0989 0.4649 0.0423 Uiso 1.0 2 calc R
H61 H 0.3941 0.2508 0.4510 0.0452 Uiso 1.0 2 calc R
H62 H 0.2387 0.2396 0.4202 0.0432 Uiso 1.0 2 calc R
H63 H 0.2084 0.0782 0.4020 0.0347 Uiso 1.0 2 calc R
H64 H 0.3717 -0.2647 0.4771 0.0351 Uiso 1.0 2 calc R
H65 H 0.5118 -0.3953 0.5002 0.0383 Uiso 1.0 2 calc R
H66 H 0.6556 -0.4445 0.4566 0.0389 Uiso 1.0 2 calc R
H67 H 0.6624 -0.3614 0.3897 0.0406 Uiso 1.0 2 calc R
H68 H 0.5251 -0.2281 0.3664 0.0346 Uiso 1.0 2 calc R
H69 H 0.9871 -0.1058 0.3064 0.0347 Uiso 1.0 2 calc R
H70 H 1.1566 -0.0499 0.2890 0.0427 Uiso 1.0 2 calc R
H71 H 1.1815 0.1286 0.2893 0.0422 Uiso 1.0 2 calc R
H72 H 1.0392 0.2522 0.3060 0.0396 Uiso 1.0 2 calc R
H73 H 0.8695 0.1986 0.3231 0.0337 Uiso 1.0 2 calc R
H74 H 0.7401 0.1373 0.2639 0.0369 Uiso 1.0 2 calc R
H75 H 0.5987 0.2701 0.2433 0.0422 Uiso 1.0 2 calc R
H76 H 0.4568 0.3125 0.2889 0.0441 Uiso 1.0 2 calc R
H77 H 0.4569 0.2289 0.3549 0.0450 Uiso 1.0 2 calc R
H78 H 0.5986 0.0992 0.3770 0.0360 Uiso 1.0 2 calc R
H79 H 0.6908 -0.1441 0.3998 0.0423 Uiso 1.0 2 calc R
H80 H 0.6948 -0.1765 0.4694 0.0511 Uiso 1.0 2 calc R
H81 H 0.8027 -0.0852 0.5012 0.0546 Uiso 1.0 2 calc R
H82 H 0.9037 0.0410 0.4634 0.0494 Uiso 1.0 2 calc R
H83 H 0.9000 0.0738 0.3939 0.0392 Uiso 1.0 2 calc R
H84 H 0.8699 -0.2261 0.3497 0.0392 Uiso 1.0 2 calc R
H85 H 0.8405 -0.3766 0.3232 0.0436 Uiso 1.0 2 calc R
H86 H 0.7159 -0.3602 0.2746 0.0433 Uiso 1.0 2 calc R
H87 H 0.6170 -0.1948 0.2538 0.0440 Uiso 1.0 2 calc R
H88 H 0.6435 -0.0437 0.2811 0.0350 Uiso 1.0 2 calc R
H89 H -0.3622 0.1830 0.0912 0.0714 Uiso 1.0 2 calc R
H90 H -0.2493 0.1721 0.1106 0.0714 Uiso 1.0 2 calc R
H91 H 0.5846 0.6154 0.2173 0.0711 Uiso 1.0 2 calc R
H92 H 0.4591 0.6550 0.2147 0.0711 Uiso 1.0 2 calc R
H93 H 0.7693 0.4060 0.4064 0.0753 Uiso 1.0 2 calc R
H94 H 0.7945 0.2966 0.3880 0.0753 Uiso 1.0 2 calc R

loop_
_atom_site_aniso_label
_atom_site_aniso_U_11
_atom_site_aniso_U_22
_atom_site_aniso_U_33
_atom_site_aniso_U_12
_atom_site_aniso_U_13
_atom_site_aniso_U_23
Re1 0.02068(6) 0.02300(6) 0.01985(6) -0.00171(4) -0.00120(4) -0.00445(5)
Re2 0.02772(7) 0.02030(6) 0.02434(7) 0.00048(4) -0.00692(5) -0.00488(5)
Cl1 0.0871(10) 0.1370(13) 0.0930(11) -0.0585(10) 0.0287(9) -0.0606(10)
Cl2 0.1282(13) 0.1023(10) 0.0538(8) -0.0591(10) -0.0091(8) 0.0162(7)
Cl3 0.1297(13) 0.0502(6) 0.0834(10) -0.0230(7) -0.0330(9) 0.0111(7)
Cl4 0.0539(7) 0.0470(6) 0.0858(9) 0.0030(5) -0.0100(6) -0.0057(6)
Cl5 0.1002(11) 0.1229(12) 0.0633(8) -0.0581(10) 0.0185(8) -0.0152(8)
Cl6 0.1173(13) 0.0946(10) 0.0896(11) -0.0549(9) -0.0355(10) 0.0092(8)
P1 0.0210(4) 0.0217(4) 0.0186(4) -0.0019(3) -0.0006(3) -0.0032(3)
P2 0.0247(4) 0.0247(4) 0.0232(4) -0.0046(3) -0.0042(3) 0.0005(3)
P3 0.0224(4) 0.0213(4) 0.0197(4) -0.0015(3) -0.0030(3) -0.0027(3)
P4 0.0210(4) 0.0229(4) 0.0239(4) -0.0021(3) -0.0008(3) -0.0031(3)
N1 0.0307(15) 0.0323(14) 0.0317(15) -0.0015(11) -0.0038(12) -0.0084(12)
N2 0.0284(16) 0.0606(19) 0.0436(18) -0.0005(14) 0.0020(14) -0.0195(16)
N3 0.0529(19) 0.0336(15) 0.0298(15) -0.0145(13) -0.0043(14) -0.0051(13)
N4 0.0283(15) 0.0468(16) 0.0348(16) -0.0047(12) 0.0020(12) -0.0140(14)
N5 0.0486(19) 0.0331(15) 0.0376(17) -0.0118(13) 0.0021(14) -0.0012(14)
N6 0.0283(14) 0.0239(12) 0.0234(13) -0.0015(10) -0.0046(11) -0.0036(11)
N7 0.0470(19) 0.0578(19) 0.0363(17) -0.0163(15) -0.0192(15) 0.0008(15)
N8 0.0409(17) 0.0313(14) 0.0395(17) 0.0028(12) -0.0138(13) -0.0140(13)
N9 0.0437(18) 0.0298(14) 0.0469(18) -0.0003(13) -0.0102(15) -0.0014(14)
N10 0.0389(17) 0.0415(16) 0.0271(15) -0.0036(13) -0.0019(13) -0.0068(13)
N11 0.0428(17) 0.0251(13) 0.0350(16) -0.0026(12) -0.0073(13) -0.0028(12)
N12 0.0352(17) 0.0416(16) 0.0478(19) -0.0109(13) -0.0037(15) 0.0020(14)
N13 0.0239(13) 0.0253(12) 0.0228(13) 0.0002(10) -0.0045(10) -0.0068(11)
N14 0.059(2) 0.0450(17) 0.0306(16) -0.0177(15) 0.0016(14) -0.0166(14)
C1 0.0287(17) 0.0294(15) 0.0263(16) -0.0034(13) -0.0022(13) -0.0085(14)
C2 0.0295(16) 0.0279(15) 0.0209(15) -0.0009(12) -0.0041(12) -0.0044(13)
C3 0.0214(15) 0.0262(14) 0.0256(15) -0.0026(11) -0.0028(12) -0.0029(13)
C4 0.0205(15) 0.0300(15) 0.0311(17) -0.0027(12) -0.0020(13) -0.0099(14)
C5 0.0270(17) 0.0389(17) 0.0273(17) -0.0018(13) -0.0044(13) -0.0030(14)
C6 0.048(3) 0.056(3) 0.0235(17) -0.0080(18) -0.0113(16) -0.0026(16)
C7 0.0336(19) 0.0425(19) 0.041(2) -0.0155(15) -0.0120(16) 0.0036(16)
C8 0.0309(17) 0.0321(16) 0.0293(17) -0.0078(13) -0.0054(14) -0.0010(14)
C9 0.0275(16) 0.0269(15) 0.0285(16) 0.0004(12) -0.0053(13) -0.0066(13)
C10 0.0317(17) 0.0263(14) 0.0209(15) 0.0058(13) -0.0069(13) -0.0068(13)
C11 0.0328(18) 0.0197(14) 0.0383(19) -0.0034(12) -0.0122(15) -0.0012(14)
C12 0.0281(16) 0.0222(14) 0.0268(16) -0.0034(12) -0.0027(13) -0.0083(13)
C13 0.0357(18) 0.0301(15) 0.0256(16) -0.0081(13) 0.0009(14) -0.0076(14)
C14 0.044(2) 0.0348(17) 0.040(2) -0.0128(15) -0.0005(16) -0.0101(16)
C15 0.051(3) 0.0392(18) 0.0216(16) -0.0039(16) -0.0044(15) -0.0062(15)
C16 0.0357(18) 0.0264(15) 0.0305(17) -0.0007(13) -0.0012(14) -0.0084(14)
C17 0.0250(15) 0.0270(14) 0.0206(15) -0.0064(12) -0.0006(12) -0.0012(12)
C18 0.0291(17) 0.0330(16) 0.0270(16) -0.0060(13) -0.0001(13) -0.0040(14)
C19 0.0368(19) 0.0418(18) 0.0291(17) -0.0163(15) -0.0012(15) -0.0046(15)
C20 0.0267(18) 0.051(2) 0.0355(19) -0.0145(15) -0.0068(15) 0.0023(17)
C21 0.0204(16) 0.0406(18) 0.041(2) 0.0017(13) -0.0042(14) 0.0046(16)
C22 0.0249(16) 0.0282(15) 0.0311(17) -0.0006(12) -0.0022(13) -0.0055(14)
C23 0.0216(15) 0.0225(13) 0.0264(15) -0.0002(11) -0.0015(12) -0.0045(12)
C24 0.0308(17) 0.0241(14) 0.0293(17) -0.0042(12) -0.0053(13) -0.0018(13)
C25 0.0385(19) 0.0309(16) 0.0322(18) -0.0043(14) -0.0049(15) 0.0047(14)
C26 0.0292(18) 0.0246(15) 0.051(3) -0.0044(13) -0.0009(16) 0.0018(15)
C27 0.0323(18) 0.0284(16) 0.047(2) -0.0045(13) -0.0065(16) -0.0125(16)
C28 0.0299(17) 0.0293(15) 0.0272(16) -0.0017(13) -0.0059(13) -0.0039(13)
C29 0.0313(16) 0.0221(14) 0.0207(15) -0.0023(12) 0.0017(12) -0.0054(12)
C30 0.0342(18) 0.0358(17) 0.0258(16) 0.0007(14) -0.0006(14) -0.0060(14)
C31 0.054(3) 0.0331(17) 0.0233(17) 0.0007(15) -0.0080(16) -0.0063(14)
C32 0.071(3) 0.0257(16) 0.0207(16) -0.0029(16) 0.0030(17) -0.0058(14)
C33 0.051(3) 0.0326(17) 0.0317(18) -0.0131(15) 0.0159(16) -0.0095(15)
C34 0.0370(18) 0.0279(15) 0.0295(17) -0.0080(13) -0.0004(14) -0.0072(14)
C35 0.0231(15) 0.0207(13) 0.0251(15) -0.0043(11) -0.0007(12) -0.0053(12)
C36 0.0355(18) 0.0255(15) 0.0256(16) -0.0043(13) 0.0041(13) -0.0002(13)
C37 0.0372(19) 0.0244(15) 0.0367(19) 0.0045(13) -0.0021(15) 0.0003(14)
C38 0.0288(17) 0.0275(15) 0.0352(18) 0.0003(12) -0.0009(14) -0.0113(14)
C39 0.0289(17) 0.0357(16) 0.0244(16) -0.0023(13) 0.0010(13) -0.0080(14)
C40 0.0280(16) 0.0268(14) 0.0240(15) -0.0010(12) -0.0012(13) -0.0017(13)
C41 0.0283(16) 0.0313(15) 0.0230(15) -0.0029(12) -0.0037(13) 0.0002(13)
C42 0.0268(16) 0.0370(17) 0.0321(18) -0.0084(13) -0.0058(14) -0.0015(15)
C43 0.0339(19) 0.051(2) 0.0318(18) -0.0098(15) -0.0089(15) -0.0100(16)
C44 0.043(2) 0.054(2) 0.0253(17) -0.0034(17) -0.0107(16) -0.0009(16)
C45 0.052(3) 0.046(2) 0.0246(17) -0.0169(17) -0.0003(16) 0.0045(16)
C46 0.047(2) 0.0356(17) 0.0321(18) -0.0176(15) -0.0080(16) 0.0014(15)
C47 0.0362(18) 0.0258(14) 0.0203(15) -0.0073(13) -0.0042(13) -0.0022(13)
C48 0.041(2) 0.0277(15) 0.0345(18) -0.0043(14) 0.0012(15) -0.0052(15)
C49 0.062(3) 0.0225(16) 0.048(3) 0.0063(16) 0.0011(19) -0.0056(16)
C50 0.067(3) 0.0273(17) 0.043(3) -0.0154(17) 0.0087(19) -0.0073(16)
C51 0.050(3) 0.0403(19) 0.037(2) -0.0230(17) 0.0017(17) -0.0048(16)
C52 0.0351(19) 0.0354(17) 0.0331(18) -0.0086(14) -0.0068(15) 0.0016(15)
C53 0.0222(15) 0.0266(14) 0.0226(15) -0.0031(11) -0.0037(12) 0.0001(13)
C54 0.0266(16) 0.0256(14) 0.0294(16) -0.0003(12) -0.0010(13) -0.0047(13)
C55 0.0356(18) 0.0281(15) 0.0281(17) -0.0059(13) -0.0080(14) -0.0046(14)
C56 0.0296(17) 0.0354(17) 0.0275(16) -0.0079(13) -0.0072(14) -0.0003(14)
C57 0.0244(16) 0.0381(17) 0.0323(18) -0.0008(13) -0.0008(14) -0.0010(15)
C58 0.0298(17) 0.0285(15) 0.0298(17) -0.0014(12) -0.0042(13) -0.0072(14)
C59 0.0230(15) 0.0261(14) 0.0318(17) -0.0047(12) -0.0052(13) 0.0011(13)
C60 0.0310(18) 0.0301(16) 0.0354(18) -0.0019(13) 0.0039(14) 0.0020(14)
C61 0.0318(19) 0.0330(17) 0.050(3) -0.0024(14) 0.0056(16) -0.0040(16)
C62 0.0233(17) 0.0296(16) 0.067(3) -0.0001(13) 0.0006(17) -0.0028(17)
C63 0.0341(19) 0.0282(16) 0.058(3) -0.0020(14) -0.0123(18) 0.0105(17)
C64 0.0318(18) 0.0326(16) 0.0386(19) -0.0106(14) -0.0061(15) 0.0044(15)
C65 0.0205(15) 0.0289(15) 0.0235(15) 0.0022(11) -0.0053(12) -0.0050(13)
C66 0.0315(17) 0.0326(16) 0.0281(17) 0.0041(13) -0.0055(14) -0.0089(14)
C67 0.0367(19) 0.0446(19) 0.0308(18) 0.0085(15) -0.0058(15) -0.0182(16)
C68 0.0328(19) 0.060(3) 0.0210(16) 0.0043(16) -0.0003(14) -0.0024(16)
C69 0.0338(19) 0.0457(19) 0.0258(17) -0.0061(15) -0.0005(14) 0.0034(15)
C70 0.0272(16) 0.0360(16) 0.0243(16) -0.0034(13) -0.0037(13) -0.0029(14)
C71 0.0205(15) 0.0219(13) 0.0281(16) -0.0004(11) -0.0031(12) -0.0023(12)
C72 0.0317(17) 0.0333(16) 0.0270(16) -0.0062(13) 0.0008(13) -0.0096(14)
C73 0.0329(18) 0.0410(18) 0.0325(18) -0.0047(14) 0.0073(15) -0.0063(15)
C74 0.0293(18) 0.0353(17) 0.048(3) -0.0111(14) 0.0094(16) -0.0064(16)
C75 0.0273(17) 0.0336(16) 0.048(2) -0.0094(13) -0.0055(15) -0.0073(16)
C76 0.0319(17) 0.0300(15) 0.0273(16) -0.0057(13) -0.0050(13) -0.0060(14)
C77 0.0256(15) 0.0258(14) 0.0194(14) -0.0043(11) -0.0001(12) -0.0047(12)
C78 0.0292(16) 0.0286(15) 0.0241(16) -0.0038(12) -0.0001(13) -0.0044(13)
C79 0.040(2) 0.0391(18) 0.0301(18) -0.0172(15) -0.0024(15) -0.0060(15)
C80 0.052(3) 0.0276(16) 0.0363(19) -0.0176(15) 0.0073(16) -0.0092(15)
C81 0.045(2) 0.0248(15) 0.0358(19) -0.0008(14) 0.0014(16) -0.0011(14)
C82 0.0294(17) 0.0276(15) 0.0295(17) -0.0014(12) -0.0033(13) -0.0050(14)
C83 0.0239(15) 0.0206(13) 0.0244(15) -0.0023(11) -0.0063(12) -0.0050(12)
C84 0.0322(17) 0.0279(15) 0.0269(16) -0.0011(13) -0.0019(13) -0.0043(13)
C85 0.0392(19) 0.0295(15) 0.0266(16) -0.0050(13) -0.0102(14) 0.0016(14)
C86 0.0280(17) 0.0282(15) 0.0405(19) 0.0015(13) -0.0104(15) -0.0041(15)
C87 0.0241(17) 0.0354(17) 0.0392(19) 0.0023(13) 0.0008(14) -0.0042(15)
C88 0.0288(17) 0.0297(15) 0.0267(16) -0.0036(12) -0.0031(13) -0.0003(13)
C89 0.0209(15) 0.0282(14) 0.0220(15) -0.0036(11) -0.0026(12) -0.0043(12)
C90 0.0262(16) 0.0267(15) 0.0336(17) 0.0016(12) -0.0052(13) -0.0066(14)
C91 0.0267(17) 0.0406(18) 0.0369(19) 0.0047(14) -0.0012(14) -0.0067(16)
C92 0.0257(17) 0.0434(18) 0.0357(19) -0.0098(14) -0.0053(14) 0.0021(16)
C93 0.0377(19) 0.0346(17) 0.0302(17) -0.0135(14) -0.0018(14) -0.0078(15)
C94 0.0285(16) 0.0294(15) 0.0261(16) -0.0013(12) 0.0010(13) -0.0066(13)
C95 0.0210(15) 0.0246(14) 0.0330(17) -0.0034(11) 0.0010(13) -0.0052(13)
C96 0.0227(16) 0.0347(16) 0.0323(17) -0.0029(13) 0.0004(13) 0.0008(14)
C97 0.0295(18) 0.0312(16) 0.042(2) -0.0030(13) -0.0060(15) 0.0045(15)
C98 0.0279(17) 0.0246(15) 0.058(3) -0.0033(13) -0.0085(16) -0.0038(16)
C99 0.0262(17) 0.0320(16) 0.055(3) -0.0021(13) 0.0050(16) -0.0144(17)
C100 0.0279(17) 0.0271(15) 0.0355(18) -0.0039(12) 0.0016(14) -0.0074(14)
C101 0.0261(16) 0.0254(14) 0.0250(15) -0.0013(12) -0.0016(12) -0.0061(13)
C102 0.0335(18) 0.0430(18) 0.0307(18) -0.0113(15) 0.0014(14) -0.0059(15)
C103 0.047(3) 0.048(2) 0.0319(19) -0.0115(17) 0.0015(16) 0.0008(17)
C104 0.061(3) 0.051(2) 0.0258(18) -0.0126(19) 0.0043(17) -0.0066(17)
C105 0.056(3) 0.0437(19) 0.0285(18) -0.0146(17) -0.0049(17) -0.0116(16)
C106 0.0408(19) 0.0294(16) 0.0292(17) -0.0075(14) 0.0003(15) -0.0069(14)
C107 0.0228(15) 0.0251(14) 0.0244(15) -0.0044(11) -0.0015(12) -0.0029(13)
C108 0.0336(18) 0.0297(16) 0.0338(18) -0.0029(13) -0.0109(15) 0.0008(14)
C109 0.042(2) 0.0256(15) 0.040(2) -0.0019(14) -0.0073(16) -0.0033(15)
C110 0.0399(19) 0.0309(16) 0.041(2) -0.0078(14) -0.0051(16) -0.0134(16)
C111 0.0330(18) 0.0406(18) 0.040(2) -0.0062(14) -0.0104(15) -0.0119(16)
C112 0.0237(16) 0.0269(15) 0.0364(18) 0.0008(12) -0.0052(13) -0.0048(14)
C113 0.064(3) 0.041(2) 0.077(4) -0.019(2) 0.001(3) -0.009(3)
C114 0.050(3) 0.0356(19) 0.087(4) -0.0079(17) 0.001(3) 0.004(2)
C115 0.044(3) 0.068(3) 0.079(4) -0.017(2) 0.004(3) -0.012(3)

loop_
_atom_type_symbol
_atom_type_description
_atom_type_scat_dispersion_real
_atom_type_scat_dispersion_imag
_atom_type_scat_source
N N 0.0061 0.0033
;
International Tables for Crystallography
(1992, Vol. C, Tables 4.2.6.8 and 6.1.1.4)
;
P P 0.1023 0.0942
;
International Tables for Crystallography
(1992, Vol. C, Tables 4.2.6.8 and 6.1.1.4)
;
Re Re -1.0185 7.2310
;
International Tables for Crystallography
(1992, Vol. C, Tables 4.2.6.8 and 6.1.1.4)
;
Cl Cl 0.1484 0.1585
;
International Tables for Crystallography
(1992, Vol. C, Tables 4.2.6.8 and 6.1.1.4)
;
C C 0.0033 0.0016
;
International Tables for Crystallography
(1992, Vol. C, Tables 4.2.6.8 and 6.1.1.4)
;
H H 0.0000 0.0000
;
International Tables for Crystallography
(1992, Vol. C, Table 6.1.1.4)
;

loop_
_geom_angle_atom_site_label_1
_geom_angle_atom_site_label_2
_geom_angle_atom_site_label_3
_geom_angle
_geom_angle_publ_flag
N1 Re1 N6 178.81(10) yes
N1 Re1 C1 99.23(13) yes
N1 Re1 C2 99.27(12) yes
N1 Re1 C3 99.74(13) yes
N1 Re1 C4 99.62(13) yes
N6 Re1 C1 80.63(11) yes
N6 Re1 C2 79.55(10) yes
N6 Re1 C3 80.43(10) yes
N6 Re1 C4 81.56(11) yes
C1 Re1 C2 89.04(11) yes
C1 Re1 C3 161.01(13) yes
C1 Re1 C4 88.30(11) yes
C2 Re1 C3 88.91(11) yes
C2 Re1 C4 161.10(13) yes
C3 Re1 C4 87.55(11) yes
N8 Re2 N13 178.18(11) yes
N8 Re2 C9 99.66(13) yes
N8 Re2 C10 99.50(13) yes
N8 Re2 C11 100.68(14) yes
N8 Re2 C12 99.79(12) yes
N13 Re2 C9 81.35(11) yes
N13 Re2 C10 78.99(11) yes
N13 Re2 C11 80.85(11) yes
N13 Re2 C12 79.23(10) yes
C9 Re2 C10 88.73(11) yes
C9 Re2 C11 87.57(11) yes
C9 Re2 C12 160.52(13) yes
C10 Re2 C11 159.82(13) yes
C10 Re2 C12 89.11(11) yes
C11 Re2 C12 87.81(11) yes
C17 P1 C23 109.05(13) yes
C17 P1 C29 109.70(14) yes
C17 P1 C35 107.97(15) yes
C23 P1 C29 113.51(15) yes
C23 P1 C35 107.97(13) yes
C29 P1 C35 108.48(13) yes
C41 P2 C47 109.59(15) yes
C41 P2 C53 109.36(15) yes
C41 P2 C59 110.05(14) yes
C47 P2 C53 111.46(14) yes
C47 P2 C59 108.57(14) yes
C53 P2 C59 107.80(15) yes
C65 P3 C71 113.83(15) yes
C65 P3 C77 109.05(13) yes
C65 P3 C83 106.95(13) yes
C71 P3 C77 108.77(14) yes
C71 P3 C83 109.16(13) yes
C77 P3 C83 108.99(14) yes
C89 P4 C95 108.40(13) yes
C89 P4 C101 106.97(14) yes
C89 P4 C107 112.35(14) yes
C95 P4 C101 110.49(14) yes
C95 P4 C107 108.70(15) yes
C101 P4 C107 109.92(14) yes
Re1 N6 C5 121.9(2) yes
Re1 N6 C8 121.2(2) yes
C5 N6 C8 116.8(3) yes
C6 N7 C7 115.9(4) yes
Re2 N13 C13 121.48(19) yes
Re2 N13 C16 122.6(2) yes
C13 N13 C16 115.8(3) yes
C14 N14 C15 115.4(4) yes
Re1 C1 N2 179.2(3) yes
Re1 C2 N3 178.6(3) yes
Re1 C3 N4 178.8(3) yes
Re1 C4 N5 179.7(3) yes
N6 C5 C6 121.5(3) yes
N7 C6 C5 122.1(3) yes
N7 C7 C8 122.6(4) yes
N6 C8 C7 121.1(3) yes
Re2 C9 N9 178.7(3) yes
Re2 C10 N10 177.6(3) yes
Re2 C11 N12 176.9(4) yes
Re2 C12 N11 177.7(3) yes
N13 C13 C14 121.7(3) yes
N14 C14 C13 122.9(4) yes
N14 C15 C16 122.0(3) yes
N13 C16 C15 122.1(3) yes
P1 C17 C18 120.9(3) yes
P1 C17 C22 119.0(3) yes
C18 C17 C22 120.0(3) yes
C17 C18 C19 119.8(3) yes
C18 C19 C20 119.9(4) yes
C19 C20 C21 120.5(4) yes
C20 C21 C22 120.6(3) yes
C17 C22 C21 119.0(3) yes
P1 C23 C24 118.9(3) yes
P1 C23 C28 120.2(3) yes
C24 C23 C28 120.1(3) yes
C23 C24 C25 120.0(3) yes
C24 C25 C26 119.9(3) yes
C25 C26 C27 120.4(3) yes
C26 C27 C28 120.3(4) yes
C23 C28 C27 119.3(3) yes
P1 C29 C30 119.4(3) yes
P1 C29 C34 120.5(3) yes
C30 C29 C34 119.8(3) yes
C29 C30 C31 119.8(3) yes
C30 C31 C32 120.2(4) yes
C31 C32 C33 119.9(3) yes
C32 C33 C34 120.2(4) yes
C29 C34 C33 120.0(4) yes
P1 C35 C36 121.4(3) yes
P1 C35 C40 118.7(2) yes
C36 C35 C40 119.9(3) yes
C35 C36 C37 119.7(3) yes
C36 C37 C38 120.0(3) yes
C37 C38 C39 120.6(3) yes
C38 C39 C40 119.6(3) yes
C35 C40 C39 120.2(3) yes
P2 C41 C42 119.7(3) yes
P2 C41 C46 120.4(3) yes
C42 C41 C46 119.8(3) yes
C41 C42 C43 119.3(3) yes
C42 C43 C44 120.8(4) yes
C43 C44 C45 120.0(4) yes
C44 C45 C46 120.0(4) yes
C41 C46 C45 120.1(4) yes
P2 C47 C48 120.7(3) yes
P2 C47 C52 118.7(3) yes
C48 C47 C52 120.5(3) yes
C47 C48 C49 119.1(4) yes
C48 C49 C50 119.8(3) yes
C49 C50 C51 121.1(4) yes
C50 C51 C52 119.4(4) yes
C47 C52 C51 120.1(3) yes
P2 C53 C54 120.8(3) yes
P2 C53 C58 119.6(3) yes
C54 C53 C58 119.6(3) yes
C53 C54 C55 120.1(3) yes
C54 C55 C56 119.8(3) yes
C55 C56 C57 121.0(3) yes
C56 C57 C58 119.7(3) yes
C53 C58 C57 119.9(3) yes
P2 C59 C60 118.6(2) yes
P2 C59 C64 121.0(3) yes
C60 C59 C64 120.0(3) yes
C59 C60 C61 120.0(3) yes
C60 C61 C62 119.6(4) yes
C61 C62 C63 120.3(3) yes
C62 C63 C64 120.8(3) yes
C59 C64 C63 119.3(4) yes
P3 C65 C66 120.8(2) yes
P3 C65 C70 119.4(3) yes
C66 C65 C70 119.5(3) yes
C65 C66 C67 119.7(3) yes
C66 C67 C68 120.0(4) yes
C67 C68 C69 120.3(3) yes
C68 C69 C70 120.4(4) yes
C65 C70 C69 120.1(4) yes
P3 C71 C72 118.4(3) yes
P3 C71 C76 121.2(3) yes
C72 C71 C76 120.0(3) yes
C71 C72 C73 120.3(4) yes
C72 C73 C74 119.3(3) yes
C73 C74 C75 120.4(3) yes
C74 C75 C76 120.9(4) yes
C71 C76 C75 119.0(3) yes
P3 C77 C78 121.2(2) yes
P3 C77 C82 119.0(3) yes
C78 C77 C82 119.7(3) yes
C77 C78 C79 120.0(3) yes
C78 C79 C80 120.1(4) yes
C79 C80 C81 120.0(4) yes
C80 C81 C82 120.7(3) yes
C77 C82 C81 119.4(3) yes
P3 C83 C84 119.3(3) yes
P3 C83 C88 120.3(3) yes
C84 C83 C88 120.4(3) yes
C83 C84 C85 119.3(3) yes
C84 C85 C86 120.6(3) yes
C85 C86 C87 120.0(3) yes
C86 C87 C88 120.3(3) yes
C83 C88 C87 119.5(3) yes
P4 C89 C90 120.5(3) yes
P4 C89 C94 118.8(2) yes
C90 C89 C94 120.1(3) yes
C89 C90 C91 119.3(3) yes
C90 C91 C92 120.1(3) yes
C91 C92 C93 120.6(3) yes
C92 C93 C94 120.0(3) yes
C89 C94 C93 119.9(3) yes
P4 C95 C96 118.3(3) yes
P4 C95 C100 121.6(3) yes
C96 C95 C100 120.0(3) yes
C95 C96 C97 119.6(3) yes
C96 C97 C98 119.8(3) yes
C97 C98 C99 120.6(3) yes
C98 C99 C100 120.8(3) yes
C95 C100 C99 119.3(3) yes
P4 C101 C102 120.5(3) yes
P4 C101 C106 120.2(3) yes
C102 C101 C106 119.3(3) yes
C101 C102 C103 120.4(4) yes
C102 C103 C104 119.9(4) yes
C103 C104 C105 120.0(4) yes
C104 C105 C106 120.2(4) yes
C101 C106 C105 120.1(3) yes
P4 C107 C108 120.7(3) yes
P4 C107 C112 120.1(2) yes
C108 C107 C112 119.2(3) yes
C107 C108 C109 120.4(4) yes
C108 C109 C110 119.9(3) yes
C109 C110 C111 120.4(4) yes
C110 C111 C112 119.9(4) yes
C107 C112 C111 120.1(3) yes
Cl1 C113 Cl2 113.8(3) yes
Cl3 C114 Cl4 112.7(2) yes
Cl5 C115 Cl6 113.5(3) yes

loop_
_geom_bond_atom_site_label_1
_geom_bond_atom_site_label_2
_geom_bond_distance
_geom_bond_publ_flag
Re1 N1 1.663(3) yes
Re1 N6 2.525(3) yes
Re1 C1 2.109(3) yes
Re1 C2 2.122(3) yes
Re1 C3 2.106(3) yes
Re1 C4 2.113(3) yes
Re2 N8 1.662(3) yes
Re2 N13 2.536(3) yes
Re2 C9 2.110(3) yes
Re2 C10 2.107(3) yes
Re2 C11 2.104(4) yes
Re2 C12 2.113(3) yes
Cl1 C113 1.714(5) yes
Cl2 C113 1.724(5) yes
Cl3 C114 1.739(5) yes
Cl4 C114 1.764(5) yes
Cl5 C115 1.734(5) yes
Cl6 C115 1.722(5) yes
P1 C17 1.796(4) yes
P1 C23 1.799(3) yes
P1 C29 1.791(3) yes
P1 C35 1.802(3) yes
P2 C41 1.795(4) yes
P2 C47 1.799(3) yes
P2 C53 1.798(4) yes
P2 C59 1.793(3) yes
P3 C65 1.793(3) yes
P3 C71 1.794(3) yes
P3 C77 1.797(4) yes
P3 C83 1.805(3) yes
P4 C89 1.790(3) yes
P4 C95 1.789(3) yes
P4 C101 1.795(3) yes
P4 C107 1.793(4) yes
N2 C1 1.152(4) yes
N3 C2 1.143(4) yes
N4 C3 1.149(4) yes
N5 C4 1.156(4) yes
N6 C5 1.331(4) yes
N6 C8 1.335(4) yes
N7 C6 1.333(5) yes
N7 C7 1.329(5) yes
N9 C9 1.150(4) yes
N10 C10 1.154(5) yes
N11 C12 1.155(4) yes
N12 C11 1.159(5) yes
N13 C13 1.336(4) yes
N13 C16 1.332(4) yes
N14 C14 1.327(5) yes
N14 C15 1.335(5) yes
C5 C6 1.390(6) yes
C7 C8 1.389(6) yes
C13 C14 1.372(6) yes
C15 C16 1.381(5) yes
C17 C18 1.389(5) yes
C17 C22 1.398(4) yes
C18 C19 1.388(5) yes
C19 C20 1.383(5) yes
C20 C21 1.366(6) yes
C21 C22 1.396(5) yes
C23 C24 1.392(4) yes
C23 C28 1.398(5) yes
C24 C25 1.380(5) yes
C25 C26 1.388(6) yes
C26 C27 1.381(5) yes
C27 C28 1.389(5) yes
C29 C30 1.396(5) yes
C29 C34 1.387(5) yes
C30 C31 1.385(5) yes
C31 C32 1.379(6) yes
C32 C33 1.393(6) yes
C33 C34 1.378(5) yes
C35 C36 1.392(4) yes
C35 C40 1.395(5) yes
C36 C37 1.392(5) yes
C37 C38 1.382(5) yes
C38 C39 1.389(4) yes
C39 C40 1.385(4) yes
C41 C42 1.402(5) yes
C41 C46 1.393(5) yes
C42 C43 1.381(5) yes
C43 C44 1.378(5) yes
C44 C45 1.391(6) yes
C45 C46 1.380(5) yes
C47 C48 1.391(5) yes
C47 C52 1.388(5) yes
C48 C49 1.394(5) yes
C49 C50 1.384(6) yes
C50 C51 1.378(5) yes
C51 C52 1.384(5) yes
C53 C54 1.390(5) yes
C53 C58 1.403(4) yes
C54 C55 1.391(5) yes
C55 C56 1.375(5) yes
C56 C57 1.386(5) yes
C57 C58 1.384(5) yes
C59 C60 1.389(5) yes
C59 C64 1.393(4) yes
C60 C61 1.386(5) yes
C61 C62 1.389(5) yes
C62 C63 1.369(6) yes
C63 C64 1.385(5) yes
C65 C66 1.404(5) yes
C65 C70 1.391(4) yes
C66 C67 1.386(5) yes
C67 C68 1.388(5) yes
C68 C69 1.376(6) yes
C69 C70 1.383(5) yes
C71 C72 1.402(5) yes
C71 C76 1.395(5) yes
C72 C73 1.382(5) yes
C73 C74 1.393(6) yes
C74 C75 1.379(6) yes
C75 C76 1.385(5) yes
C77 C78 1.385(5) yes
C77 C82 1.405(4) yes
C78 C79 1.388(5) yes
C79 C80 1.382(5) yes
C80 C81 1.382(6) yes
C81 C82 1.377(5) yes
C83 C84 1.388(4) yes
C83 C88 1.393(4) yes
C84 C85 1.391(4) yes
C85 C86 1.380(5) yes
C86 C87 1.384(5) yes
C87 C88 1.388(4) yes
C89 C90 1.388(4) yes
C89 C94 1.400(5) yes
C90 C91 1.391(5) yes
C91 C92 1.390(5) yes
C92 C93 1.371(5) yes
C93 C94 1.384(5) yes
C95 C96 1.404(5) yes
C95 C100 1.391(5) yes
C96 C97 1.393(4) yes
C97 C98 1.385(5) yes
C98 C99 1.368(5) yes
C99 C100 1.392(5) yes
C101 C102 1.389(5) yes
C101 C106 1.397(5) yes
C102 C103 1.381(5) yes
C103 C104 1.386(6) yes
C104 C105 1.386(6) yes
C105 C106 1.377(5) yes
C107 C108 1.391(4) yes
C107 C112 1.399(5) yes
C108 C109 1.382(5) yes
C109 C110 1.387(5) yes
C110 C111 1.378(5) yes
C111 C112 1.389(5) yes
